data_2023519
loop_
_publ_author_name
'Armel Le Bail'

_publ_section_title
;
 Ca(BF~4~)~2~.<i>x</i>H~2~O redefined from powder diffraction as
 hydrogen-bonded Ca(H~2~O)~4~(BF~4~)~2~ ribbons
;
_journal_coeditor_code VX3013
_journal_issue 6
_journal_name_full 'Acta Crystallographica, Section C'
_journal_page_first 338
_journal_page_last 341
_journal_paper_doi 10.1107/S2053229625004395
_journal_volume 81
_journal_year 2025
_chemical_compound_source 'commercial, Alfa Aesar'
_chemical_formula_iupac 'Ca (B F4)2 .4H2 O'
_chemical_formula_moiety 'B F4, B F4, 4(H2 O), Ca'
_chemical_formula_structural Ca(H2O)4(BF4)2
_chemical_formula_sum 'B2 Ca F8 H8 O4'
_chemical_formula_weight 285.76
_chemical_name_common 'Calcium bi-tetrafluoroborate tetrahydrate'
_chemical_name_systematic
;
Calcium bis(tetrafluoroborate) tetrahydrate
Ca(BF~4~)~2~.<i>x</i>H~2~O
;
_space_group_IT_number 2
_space_group_name_Hall '-P 1'
_space_group_name_H-M_alt 'P -1'
_symmetry_cell_setting triclinic
_symmetry_space_group_name_Hall '-P 1'
_symmetry_space_group_name_H-M 'P -1'
_cell_angle_alpha 77.439(3)
_cell_angle_beta 89.579(3)
_cell_angle_gamma 88.625(2)
_cell_formula_units_Z 2
_cell_length_a 5.5192(3)
_cell_length_b 7.6756(3)
_cell_length_c 11.6518(5)
_cell_measurement_temperature 293
_cell_volume 481.65(4)
_computing_molecular_graphics
;
DIAMOND (Brandenburg, 1999)
;
_computing_publication_material
;
publCIF (Westrip, 2010)
;
_computing_structure_refinement
;
FULLPROF (Rodr\'iguez-Carvajal, 1993)
;
_computing_structure_solution
;
McMaille (Le Bail, 2004) and ESPOIR (Le Bail, 2001
;
_diffrn_ambient_temperature 293
_diffrn_measurement_device_type 'Siemens D501'
_diffrn_measurement_method diffractometer
_diffrn_radiation_monochromator graphite
_diffrn_radiation_probe x-ray
_diffrn_radiation_type CuK\a
_diffrn_radiation_wavelength 1.5418
_diffrn_source 'X-ray tube'
_exptl_absorpt_coefficient_mu 6.888
_exptl_crystal_density_diffrn 1.970
_exptl_crystal_density_method 'Not Measured'
_exptl_crystal_F_000 284
_pd_block_diffractogram_id Ca(BF4)2-xH2O
_pd_char_colour white
_pd_char_particle_morphology 'fine powder'
_pd_instr_location 'Le Mans, France'
_pd_meas_2theta_range_inc 0.020000
_pd_meas_2theta_range_max 110.00000
_pd_meas_2theta_range_min 5.00000
_pd_meas_number_of_points 5251
_pd_meas_scan_method step
_pd_prep_temperature 293
_pd_proc_2theta_range_inc 0.020000
_pd_proc_2theta_range_max 109.8169
_pd_proc_2theta_range_min 4.8169
_pd_proc_info_excluded_regions 'from 13.18 to 13.70 2-theta'
_pd_proc_ls_background_function manual
_pd_proc_ls_pref_orient_corr '(011) direction, p = 0.939(3)'
_pd_proc_ls_profile_function pseudo-Voigt
_pd_proc_ls_prof_R_factor 6.2134
_pd_proc_ls_prof_wR_expected 1.9733
_pd_proc_ls_prof_wR_factor 8.4193
_pd_proc_wavelength 1.540560
_pd_spec_mounting 'plate sample holder'
_pd_spec_mount_mode reflection
_pd_spec_shape flat_sheet
_pd_spec_size_axial 25
_pd_spec_size_equat 10
_pd_spec_size_thick 1
_refine_ls_goodness_of_fit_all 4.267
_refine_ls_number_parameters 115
_refine_ls_number_reflns 2831
_refine_ls_number_restraints 56
_cod_data_source_file vx3013sup1.cif
_cod_data_source_block I
_cod_database_code 2023519

loop_
_symmetry_equiv_pos_as_xyz
x,y,z
-x,-y,-z

loop_
_atom_site_type_symbol
_atom_site_label
_atom_site_fract_x
_atom_site_fract_y
_atom_site_fract_z
_atom_site_U_iso_or_equiv
_atom_site_adp_type
_atom_site_occupancy
Ca Ca 0.5043(6) 0.2451(4) 0.2506(4) 0.0201(11) Uiso 1.00000
B B1 0.691(3) 0.191(2) 0.5625(13) 0.035(6) Uiso 1.00000
B B2 0.243(3) 0.6607(19) 0.0545(13) 0.035(6) Uiso 1.00000
F F1 0.5011(13) 0.7110(10) 0.4168(9) 0.0358(13) Uiso 1.00000
F F2 0.0935(10) 0.7473(10) 0.4062(8) 0.0358(13) Uiso 1.00000
F F3 0.3373(14) -0.0207(10) 0.3737(6) 0.0358(13) Uiso 1.00000
F F4 0.6916(14) 0.1862(10) 0.4474(6) 0.0358(13) Uiso 1.00000
F F5 0.5952(10) 0.2388(10) 0.9128(8) 0.0358(13) Uiso 1.00000
F F6 1.0087(12) 0.7163(10) 0.0753(8) 0.0358(13) Uiso 1.00000
F F7 0.2509(14) 0.6727(11) 0.9334(6) 0.0358(13) Uiso 1.00000
F F8 0.2706(13) 0.4841(10) 0.1123(7) 0.0358(13) Uiso 1.00000
O O1 0.8042(15) 0.0218(12) 0.2488(12) 0.0490(17) Uiso 1.00000
O O2 0.2003(15) 0.3521(17) 0.3682(8) 0.0490(17) Uiso 1.00000
O O3 0.2527(18) 0.1006(12) 0.1263(9) 0.0490(17) Uiso 1.00000
O O4 0.7263(16) 0.5128(12) 0.2635(10) 0.0490(17) Uiso 1.00000
H H11 0.929(6) 0.083(5) 0.237(4) 0.05066 Uiso 1.00000
H H12 0.836(8) -0.066(8) 0.303(7) 0.05066 Uiso 1.00000
H H21 0.075(6) 0.370(11) 0.324(2) 0.05066 Uiso 1.00000
H H22 0.131(7) 0.327(14) 0.4374(14) 0.05066 Uiso 1.00000
H H31 0.344(10) 0.044(5) 0.090(4) 0.05066 Uiso 1.00000
H H32 0.184(14) 0.179(8) 0.077(3) 0.05066 Uiso 1.00000
H H41 0.609(6) 0.576(5) 0.280(4) 0.05066 Uiso 1.00000
H H42 0.809(10) 0.593(5) 0.217(7) 0.05066 Uiso 1.00000

loop_
_atom_type_symbol
_atom_type_scat_Cromer_Mann_a1
_atom_type_scat_Cromer_Mann_a2
_atom_type_scat_Cromer_Mann_a3
_atom_type_scat_Cromer_Mann_a4
_atom_type_scat_Cromer_Mann_b1
_atom_type_scat_Cromer_Mann_b2
_atom_type_scat_Cromer_Mann_b3
_atom_type_scat_Cromer_Mann_b4
_atom_type_scat_Cromer_Mann_c
_atom_type_scat_dispersion_real
_atom_type_scat_dispersion_imag
_atom_type_scat_source
Ca+2 15.63480 7.95180 8.43720 0.85370 -0.00740 0.60890 10.31160 25.99050 -14.87500 0.36410 1.28600 International_Tables_for_Crystallography_Vol.C(1991)_Tables_6.1.1.4_and_6.1.1.5
B+3 0.88550 0.03653 0.65726 0.37565 1.01233 4.18135 0.34702 2.16388 0.04506 0.00800 0.00400 International_Tables_for_Crystallography_Vol.C(1991)_Tables_6.1.1.4_and_6.1.1.5
F-1 3.63220 3.51057 1.26064 0.94071 5.27756 14.73530 0.44226 47.34370 0.65340 0.06900 0.05300 International_Tables_for_Crystallography_Vol.C(1991)_Tables_6.1.1.4_and_6.1.1.5
O-2 4.75800 3.63700 0.00000 0.00000 7.83100 30.05000 0.00000 0.00000 1.59400 0.04700 0.03200 International_Tables_for_Crystallography_Vol.C(1991)_Tables_6.1.1.4_and_6.1.1.5
H 0.49300 0.32291 0.14019 0.04081 10.51090 26.12570 3.14236 57.79970 0.00304 0.00000 0.00000 International_Tables_for_Crystallography_Vol.C(1991)_Tables_6.1.1.4_and_6.1.1.5

loop_
_geom_angle_atom_site_label_1
_geom_angle_atom_site_label_2
_geom_angle_atom_site_label_3
_geom_angle_site_symmetry_1
_geom_angle_site_symmetry_3
_geom_angle
F3 Ca F4 1_555 1_555 69.9(4)
F3 Ca F7 1_555 2_666 138.3(5)
F3 Ca F8 1_555 1_555 126.0(5)
F3 Ca O1 1_555 1_555 75.9(5)
F3 Ca O2 1_555 1_555 74.8(5)
F3 Ca O3 1_555 1_555 71.9(5)
F3 Ca O4 1_555 1_555 141.2(6)
F4 Ca F7 1_555 2_666 122.1(5)
F4 Ca F8 1_555 1_555 140.4(5)
F4 Ca O1 1_555 1_555 74.5(5)
F4 Ca O2 1_555 1_555 77.0(5)
F4 Ca O3 1_555 1_555 140.9(3)
F4 Ca O4 1_555 1_555 73.2(4)
F7 Ca F8 2_666 1_555 72.9(4)
F7 Ca O1 2_666 1_555 70.8(4)
F7 Ca O2 2_666 1_555 143.9(6)
F7 Ca O3 2_666 1_555 82.5(5)
F7 Ca O4 2_666 1_555 73.3(5)
F8 Ca O1 1_555 1_555 140.4(6)
F8 Ca O2 1_555 1_555 74.2(5)
F8 Ca O3 1_555 1_555 72.0(5)
F8 Ca O4 1_555 1_555 78.1(5)
O1 Ca O2 1_555 1_555 144.6(8)
O1 Ca O3 1_555 1_555 88.3(6)
O1 Ca O4 1_555 1_555 105.4(6)
O2 Ca O3 1_555 1_555 101.1(7)
O2 Ca O4 1_555 1_555 85.8(5)
O3 Ca O4 1_555 1_555 146.0(7)
F1 B1 F2 2_666 2_666 113.3(13)
F1 B1 F3 2_666 2_656 107.9(12)
F1 B1 F4 2_666 1_555 108.2(14)
F2 B1 F3 2_666 2_656 108.5(12)
F2 B1 F4 2_666 1_555 110.8(13)
F3 B1 F4 2_656 1_555 108.1(12)
F5 B2 F6 2_666 1_455 111.8(12)
F5 B2 F7 2_666 1_554 111.4(14)
F5 B2 F8 2_666 1_555 111.9(13)
F6 B2 F7 1_455 1_554 104.2(13)
F6 B2 F8 1_455 1_555 107.7(12)
F7 B2 F8 1_554 1_555 109.5(11)
H11 O1 H12 1_555 1_555 107(4)
H21 O2 H22 1_555 1_555 100(4)
H31 O3 H32 1_555 1_555 107(10)
H41 O4 H42 1_555 1_555 101(4)
O1 H11 O3 1_555 1_655 138(3)
F2 H12 O1 1_645 1_555 151(5)
O2 H21 O4 1_555 1_455 152(3)
F2 H22 O2 2_566 1_555 170(2)
F5 H31 O3 2_656 1_555 135(4)
F6 H32 O3 2_665 1_555 156(4)
F1 H41 O4 1_555 1_555 139(3)
F6 H42 O4 1_555 1_555 161(4)

loop_
_geom_bond_atom_site_label_1
_geom_bond_atom_site_label_2
_geom_bond_site_symmetry_2
_geom_bond_distance
Ca F3 1_555 2.422(8)
Ca F4 1_555 2.468(8)
Ca F7 2_666 2.496(8)
Ca F8 1_555 2.501(8)
Ca O1 1_555 2.357(10)
Ca O2 1_555 2.399(11)
Ca O3 1_555 2.461(12)
Ca O4 1_555 2.450(10)
B1 F1 2_666 1.336(18)
B1 F2 2_666 1.371(18)
B1 F3 2_656 1.368(16)
B1 F4 1_555 1.350(17)
B2 F5 2_666 1.305(18)
B2 F6 1_455 1.388(18)
B2 F7 1_554 1.394(17)
B2 F8 1_555 1.382(15)
F1 F2 1_555 2.261(9)
F1 F3 1_565 2.186(10)
F1 F4 2_666 2.176(13)
F2 F3 1_565 2.222(10)
F2 F4 2_666 2.239(12)
F3 F4 2_656 2.199(9)
F5 F6 2_766 2.231(9)
F5 F7 2_667 2.230(12)
F5 F8 2_666 2.227(11)
F6 F7 1_654 2.195(11)
F6 F8 1_655 2.237(10)
F7 F8 1_556 2.266(10)
O1 H11 1_555 0.84(4)
O1 H12 1_555 0.83(6)
O2 H21 1_555 0.86(3)
O2 H22 1_555 0.87(2)
O3 H31 1_555 0.83(5)
O3 H32 1_555 0.82(5)
O4 H41 1_555 0.85(4)
O4 H42 1_555 0.86(5)
H11 H12 1_555 1.34(7)
H21 H22 1_555 1.33(3)
H31 H32 1_555 1.33(8)
H41 H42 1_555 1.31(7)
F1 H41 1_555 2.15(5)
F2 H12 1_465 2.17(6)
F2 H22 2_566 2.17(3)
F5 H31 2_656 2.20(4)
F6 H32 2_665 2.07(5)
F6 H42 1_555 2.04(7)
O3 H11 1_455 2.19(4)
O4 H21 1_655 2.23(5)

loop_
_geom_hbond_atom_site_label_D
_geom_hbond_atom_site_label_H
_geom_hbond_atom_site_label_A
_geom_hbond_site_symmetry_A
_geom_hbond_distance_DH
_geom_hbond_distance_HA
_geom_hbond_distance_DA
_geom_hbond_angle_DHA
_geom_hbond_publ_flag
O1 H11 O3 1_655 0.84(4) 2.19(4) 2.859(14) 138(4) yes
O1 H12 F2 1_645 0.83(7) 2.17(6) 2.925(14) 151(5) yes
O2 H21 O4 1_455 0.86(3) 2.23(5) 3.015(13) 152(6) yes
O2 H22 F2 2_566 0.88(2) 2.18(3) 3.041(12) 170(7) yes
O3 H31 F5 2_656 0.83(5) 2.20(4) 2.847(12) 136(4) yes
O3 H32 F6 2_665 0.82(5) 2.07(5) 2.845(13) 156(6) yes
O4 H41 F1 . 0.85(4) 2.16(4) 2.848(13) 139(4) yes
O4 H42 F6 . 0.86(6) 2.05(7) 2.873(13) 161(6) yes

_cod_database_fobs_code 2023519
